data_2010931
loop_
_publ_author_name
'Nordborg, Jenni'

_publ_section_title
;
 Alkaline positions in CsTiOAsO~4~
;
_journal_issue 5
_journal_name_full 'Acta Crystallographica Section C'
_journal_page_first 518
_journal_page_last 520
_journal_paper_doi 10.1107/S010827010000130X
_journal_volume 56
_journal_year 2000
_chemical_formula_analytical 'Cs Ti O As O4'
_chemical_formula_moiety 'Cs Ti O As O4'
_chemical_formula_structural 'Cs Ti O As O4'
_chemical_formula_sum 'As Cs O5 Ti'
_chemical_formula_weight 335.7
_chemical_name_common CTA
_space_group_IT_number 33
_symmetry_cell_setting orthorhombic
_symmetry_space_group_name_Hall 'P 2c -2n'
_symmetry_space_group_name_H-M 'P n a 21'
_cell_angle_alpha 90
_cell_angle_beta 90
_cell_angle_gamma 90
_cell_formula_units_Z 8
_cell_length_a 13.4892(3)
_cell_length_b 6.86370(10)
_cell_length_c 10.69080(10)
_cell_measurement_reflns_used 6935
_cell_measurement_temperature 297(2)
_cell_measurement_theta_max 41.78
_cell_measurement_theta_min 3.02
_cell_volume 989.82(3)
_computing_cell_refinement 'SAINT (Siemens, 1995)'
_computing_data_collection 'SMART (Siemens, 1995)'
_computing_data_reduction 'SAINT and SADABS (Sheldrick, 1996)'
_computing_molecular_graphics XTAL
_computing_publication_material XTAL
_computing_structure_refinement 'XTAL (Hall et al., 1999)'
_diffrn_ambient_temperature 197(2)
_diffrn_measurement_device_type 'Siemens SMART CCD'
_diffrn_measurement_method '\w scans'
_diffrn_radiation_monochromator graphite
_diffrn_radiation_source 'fine-focus sealed tube'
_diffrn_radiation_type 'Mo K\a'
_diffrn_radiation_wavelength .71073
_diffrn_reflns_av_R_equivalents .078
_diffrn_reflns_av_sigmaI/netI .075
_diffrn_reflns_limit_h_max 25
_diffrn_reflns_limit_h_min -25
_diffrn_reflns_limit_k_max 12
_diffrn_reflns_limit_k_min -12
_diffrn_reflns_limit_l_max 19
_diffrn_reflns_limit_l_min -19
_diffrn_reflns_number 36263
_diffrn_reflns_theta_full 41.78
_diffrn_reflns_theta_max 41.78
_diffrn_reflns_theta_min 3.02
_diffrn_standards_decay_% none
_exptl_absorpt_coefficient_mu 15.536
_exptl_absorpt_correction_T_max .75
_exptl_absorpt_correction_T_min .65
_exptl_absorpt_correction_type multi-scan
_exptl_absorpt_process_details '(SADABS; Sheldrick, 1996)'
_exptl_crystal_colour colourless
_exptl_crystal_density_diffrn 4.505
_exptl_crystal_density_method 'not measured'
_exptl_crystal_description rectangular
_exptl_crystal_F_000 1200
_exptl_crystal_size_max .03
_exptl_crystal_size_mid .02
_exptl_crystal_size_min .02
_refine_diff_density_max 1.412
_refine_diff_density_min -1.264
_refine_ls_abs_structure_details 'Flack (1983)'
_refine_ls_abs_structure_Flack .05(2)
_refine_ls_extinction_coef 71E1(3)
_refine_ls_extinction_method 'Zachariasen (1968)'
_refine_ls_goodness_of_fit_all 1.729
_refine_ls_goodness_of_fit_ref 1.763
_refine_ls_hydrogen_treatment none
_refine_ls_matrix_type full
_refine_ls_number_constraints 0
_refine_ls_number_parameters 164
_refine_ls_number_reflns 4208
_refine_ls_number_restraints 0
_refine_ls_R_factor_all .078
_refine_ls_R_factor_gt .034
_refine_ls_shift/su_max .001
_refine_ls_shift/su_mean .0005
_refine_ls_structure_factor_coef F
_refine_ls_weighting_details 'w = 1/\s^2^'
_refine_ls_weighting_scheme calc
_refine_ls_wR_factor_all .029
_refine_ls_wR_factor_ref .023
_reflns_number_gt 4208
_reflns_number_total 6720
_reflns_threshold_expression F^2^>3\s(F^2^)
_cod_data_source_file os1106.cif
_cod_data_source_block II
_cod_depositor_comments
;
The following automatic conversions were performed:

'_refine_ls_weighting_scheme' value '1/\s^2^' was changed to 'calc'.
New tag '_refine_ls_weighting_details' was created. The value of the
new tag was set to 'w = 1/\s^2^'.

Automatic conversion script
Id: cif_fix_values 3143 2015-03-26 13:38:13Z robertas 
;
_cod_original_formula_sum 'As1 Cs1 O5 Ti1'
_cod_database_code 2010931
_cod_database_fobs_code 2010931

loop_
_symmetry_equiv_pos_as_xyz
+x,+y,+z
-x,-y,1/2+z
1/2-x,1/2+y,1/2+z
1/2+x,1/2-y,+z

loop_
_atom_site_label
_atom_site_fract_x
_atom_site_fract_y
_atom_site_fract_z
_atom_site_U_iso_or_equiv
_atom_site_adp_type
_atom_site_calc_flag
_atom_site_calc_attached_atom
_atom_site_occupancy
_atom_site_disorder_assembly
_atom_site_disorder_group
Cs1 .6139(3) .2148(5) .3757(2) .0179(6) Uani ? ? .800 ? ?
Cs2 .8892(3) .3002(5) .1198(5) .0145(7) Uani ? ? .79600 ? ?
Ti1 .62763(6) .4970(2) .02607(17) .0068(4) Uani ? ? 1.000 ? ?
Ti2 .74834(11) .73465(17) .27740(17) .0059(4) Uani ? ? 1.000 ? ?
As1 .49890(6) .67407(7) .28238(14) .0055(2) Uani ? ? 1.000 ? ?
As2 .82235(4) .49891(11) .53681(13) .0061(2) Uani ? ? 1.000 ? ?
O1 .5145(5) .5257(9) .1611(4) .014(3) Uani ? ? 1.000 ? ?
O2 .4848(5) .5387(9) .4121(4) .012(3) Uani ? ? 1.000 ? ?
O3 .6022(4) .8074(7) .3077(4) .010(2) Uani ? ? 1.000 ? ?
O4 .3978(4) .8158(6) .2616(4) .011(2) Uani ? ? 1.000 ? ?
O11 .7161(5) .5583(8) .1669(5) .012(3) Uani ? ? 1.000 ? ?
O12 .7829(4) .9422(7) .4176(4) .009(2) Uani ? ? 1.000 ? ?
O5 .8887(4) .6994(7) .5735(4) .011(2) Uani ? ? 1.000 ? ?
O6 .8897(4) .3001(7) .4998(5) .012(2) Uani ? ? 1.000 ? ?
O7 .7470(4) .4527(7) .6603(4) .011(3) Uani ? ? 1.000 ? ?
O8 .7440(5) .5510(8) .4180(4) .014(3) Uani ? ? 1.000 ? ?
Cs3 .6109(11) .2099(18) .4096(7) .017(2) Uani ? ? .200 ? ?
Cs4 .8901(12) .306(2) .1437(17) .025(4) Uani ? ? .204 ? ?

loop_
_atom_site_aniso_label
_atom_site_aniso_U_11
_atom_site_aniso_U_22
_atom_site_aniso_U_33
_atom_site_aniso_U_12
_atom_site_aniso_U_13
_atom_site_aniso_U_23
Cs1 .0163(5) .0096(3) .0278(10) .0028(3) -.0039(8) -.0027(7)
Cs2 .0098(5) .0118(6) .0220(10) .0021(4) -.0019(5) -.0046(6)
Ti1 .0060(4) .0082(4) .0063(5) .0009(5) .0005(4) -.0009(4)
Ti2 .0058(4) .0065(4) .0056(5) -.0011(3) -.0003(4) .0007(4)
As1 .0049(2) .00591(19) .0059(2) -.0001(3) .0010(2) -.0002(2)
As2 .0070(2) .00561(19) .0057(2) .0002(3) -.0001(3) .0005(2)
O1 .014(3) .014(2) .014(3) -.005(2) .0053(18) -.0059(17)
O2 .008(3) .016(2) .013(3) .005(2) .0022(17) .0059(17)
O3 .005(2) .013(2) .011(2) -.0012(18) .0002(17) -.0035(17)
O4 .009(2) .0077(18) .015(3) .0013(17) -.0017(18) .0003(17)
O11 .012(3) .012(2) .010(2) .0022(18) -.0002(19) -.0020(17)
O12 .007(3) .010(2) .009(2) -.0016(17) -.0025(16) -.0017(15)
O5 .015(2) .0069(18) .011(2) -.003(2) -.003(2) .0013(16)
O6 .012(2) .0080(18) .016(3) .001(2) .006(2) -.0002(17)
O7 .011(3) .012(2) .009(3) .003(2) -.0011(18) .0017(16)
O8 .018(3) .013(2) .010(3) -.008(2) -.005(2) .0056(16)
Cs3 .0152(16) .0084(14) .028(4) .0015(13) -.001(3) -.004(3)
Cs4 .021(2) .0145(19) .041(7) .0071(16) -.010(3) -.019(3)

loop_
_atom_type_symbol
_atom_type_scat_dispersion_real
_atom_type_scat_dispersion_imag
_atom_type_scat_source
Cs -.644 2.119 'Int Tables Vol IV Tables 2.2B and 2.3.1'
Ti .248 .446 'Int Tables Vol IV Tables 2.2B and 2.3.1'
As -.03 2.007 'Int Tables Vol IV Tables 2.2B and 2.3.1'
O .008 .006 'Int Tables Vol IV Tables 2.2B and 2.3.1'

loop_
_geom_angle_atom_site_label_1
_geom_angle_atom_site_label_2
_geom_angle_atom_site_label_3
_geom_angle_site_symmetry_1
_geom_angle_site_symmetry_2
_geom_angle_site_symmetry_3
_geom_angle
O1 Cs1 O2 . . . 50.47(14)
O1 Cs1 O3 . . '1 545' 114.47(16)
O1 Cs1 O11 . . . 46.30(15)
O1 Cs1 O12 . . '1 545' 142.58(17)
O1 Cs1 O5 . . '3 644' 48.94(13)
O1 Cs1 O6 . . '4 455' 85.98(16)
O1 Cs1 O7 . . '3 644' 95.17(14)
O1 Cs1 O8 . . . 81.16(16)
O2 Cs1 O3 . . '1 545' 139.0(2)
O2 Cs1 O11 . . . 78.70(16)
O2 Cs1 O12 . . '1 545' 159.31(18)
O2 Cs1 O5 . . '3 644' 98.92(16)
O2 Cs1 O6 . . '4 455' 53.85(16)
O2 Cs1 O7 . . '3 644' 145.54(16)
O2 Cs1 O8 . . . 74.40(19)
O3 Cs1 O11 '1 545' . . 120.52(16)
O3 Cs1 O12 '1 545' . '1 545' 58.22(16)
O3 Cs1 O5 '1 545' . '3 644' 73.53(14)
O3 Cs1 O6 '1 545' . '4 455' 91.22(16)
O3 Cs1 O7 '1 545' . '3 644' 50.37(14)
O3 Cs1 O8 '1 545' . . 146.2(2)
O11 Cs1 O12 . . '1 545' 102.44(17)
O11 Cs1 O5 . . '3 644' 52.66(13)
O11 Cs1 O6 . . '4 455' 129.24(16)
O11 Cs1 O7 . . '3 644' 73.45(14)
O11 Cs1 O8 . . . 48.55(13)
O12 Cs1 O5 '1 545' . '3 644' 97.92(15)
O12 Cs1 O6 '1 545' . '4 455' 128.31(16)
O12 Cs1 O7 '1 545' . '3 644' 50.33(13)
O12 Cs1 O8 '1 545' . . 90.75(18)
O5 Cs1 O6 '3 644' . '4 455' 112.97(17)
O5 Cs1 O7 '3 644' . '3 644' 47.64(13)
O5 Cs1 O8 '3 644' . . 100.72(16)
O6 Cs1 O7 '4 455' . '3 644' 138.15(16)
O6 Cs1 O8 '4 455' . . 120.66(17)
O7 Cs1 O8 '3 644' . . 100.73(17)
O4 Cs2 O11 '4 565' . . 55.21(17)
O4 Cs2 O7 '4 565' . '3 644' 129.1(2)
O4 Cs2 O2 '4 565' . '3 644' 141.4(2)
O4 Cs2 O8 '4 565' . '3 644' 143.0(2)
O4 Cs2 O3 '4 565' . '3 644' 118.93(17)
O4 Cs2 O12 '4 565' . '3 644' 95.55(16)
O4 Cs2 O1 '4 565' . 4 125.6(2)
O4 Cs2 O5 '4 565' . '2 764' 92.46(17)
O11 Cs2 O7 . . '3 644' 88.21(18)
O11 Cs2 O2 . . '3 644' 146.8(2)
O11 Cs2 O8 . . '3 644' 89.55(18)
O11 Cs2 O3 . . '3 644' 100.82(17)
O11 Cs2 O12 . . '3 644' 52.13(14)
O11 Cs2 O1 . . 4 155.6(2)
O11 Cs2 O5 . . '2 764' 143.29(19)
O7 Cs2 O2 '3 644' . '3 644' 88.89(17)
O7 Cs2 O8 '3 644' . '3 644' 49.87(14)
O7 Cs2 O3 '3 644' . '3 644' 100.09(17)
O7 Cs2 O12 '3 644' . '3 644' 84.30(16)
O7 Cs2 O1 '3 644' . 4 73.73(19)
O7 Cs2 O5 '3 644' . '2 764' 128.30(18)
O2 Cs2 O8 '3 644' . '3 644' 63.91(17)
O2 Cs2 O3 '3 644' . '3 644' 47.36(14)
O2 Cs2 O12 '3 644' . '3 644' 94.68(18)
O2 Cs2 O1 '3 644' . 4 51.20(15)
O2 Cs2 O5 '3 644' . '2 764' 52.18(15)
O8 Cs2 O3 '3 644' . '3 644' 51.03(14)
O8 Cs2 O12 '3 644' . '3 644' 48.94(14)
O8 Cs2 O1 '3 644' . 4 91.02(18)
O8 Cs2 O5 '3 644' . '2 764' 115.6(2)
O3 Cs2 O12 '3 644' . '3 644' 50.88(14)
O3 Cs2 O1 '3 644' . 4 98.42(17)
O3 Cs2 O5 '3 644' . '2 764' 78.64(16)
O12 Cs2 O1 '3 644' . 4 138.6(2)
O12 Cs2 O5 '3 644' . '2 764' 125.7(2)
O1 Cs2 O5 4 . '2 764' 55.82(17)
O1 Ti1 O11 . . . 84.0(2)
O1 Ti1 O5 . . '3 644' 81.4(2)
O1 Ti1 O2 . . '2 664' 83.0(2)
O1 Ti1 O6 . . '3 654' 85.4(2)
O1 Ti1 O12 . . '3 644' 172.7(2)
O11 Ti1 O5 . . '3 644' 94.9(2)
O11 Ti1 O2 . . '2 664' 166.4(2)
O11 Ti1 O6 . . '3 654' 87.6(2)
O11 Ti1 O12 . . '3 644' 97.9(2)
O5 Ti1 O2 '3 644' . '2 664' 87.0(2)
O5 Ti1 O6 '3 644' . '3 654' 166.2(2)
O5 Ti1 O12 '3 644' . '3 644' 91.4(2)
O2 Ti1 O6 '2 664' . '3 654' 87.4(2)
O2 Ti1 O12 '2 664' . '3 644' 95.6(2)
O6 Ti1 O12 '3 654' . '3 644' 101.8(2)
O3 Ti2 O12 '1 545' '1 545' '1 545' 86.3(2)
O3 Ti2 O7 '1 545' '1 545' '3 644' 86.9(2)
O3 Ti2 O4 '1 545' '1 545' 4 173.8(2)
O3 Ti2 O11 '1 545' '1 545' '1 545' 92.1(2)
O3 Ti2 O8 '1 545' '1 545' '1 545' 90.4(2)
O12 Ti2 O7 '1 545' '1 545' '3 644' 86.0(2)
O12 Ti2 O4 '1 545' '1 545' 4 87.5(2)
O12 Ti2 O11 '1 545' '1 545' '1 545' 177.3(2)
O12 Ti2 O8 '1 545' '1 545' '1 545' 84.1(2)
O7 Ti2 O4 '3 644' '1 545' 4 92.6(2)
O7 Ti2 O11 '3 644' '1 545' '1 545' 96.1(2)
O7 Ti2 O8 '3 644' '1 545' '1 545' 169.9(2)
O4 Ti2 O11 4 '1 545' '1 545' 94.1(2)
O4 Ti2 O8 4 '1 545' '1 545' 89.1(2)
O11 Ti2 O8 '1 545' '1 545' '1 545' 93.8(2)
O1 As1 O2 . . . 108.6(3)
O1 As1 O3 . . . 110.6(3)
O1 As1 O4 . . . 110.7(3)
O2 As1 O3 . . . 105.1(3)
O2 As1 O4 . . . 109.6(3)
O3 As1 O4 . . . 112.0(2)
O5 As2 O7 '3 644' '3 644' '3 644' 106.8(3)
O5 As2 O6 '3 644' '3 644' '3 644' 115.4(3)
O5 As2 O8 '3 644' '3 644' '3 644' 109.5(3)
O7 As2 O6 '3 644' '3 644' '3 644' 110.8(2)
O7 As2 O8 '3 644' '3 644' '3 644' 104.4(3)
O6 As2 O8 '3 644' '3 644' '3 644' 109.4(3)
Cs1 O1 Ti1 . . . 96.8(2)
Cs1 O1 As1 . . . 84.7(2)
Cs1 O1 Cs2 . . '4 455' 81.12(17)
Cs1 O1 Cs4 . . '4 455' 76.9(4)
Ti1 O1 As1 . . . 133.1(4)
Ti1 O1 Cs2 . . '4 455' 104.5(2)
Ti1 O1 Cs4 . . '4 455' 107.9(4)
As1 O1 Cs2 . . '4 455' 121.9(3)
As1 O1 Cs4 . . '4 455' 117.9(5)
Cs2 O1 Cs4 '4 455' . '4 455' 5.2(4)
Cs1 O2 As1 . . . 104.4(3)
Cs1 O2 Cs3 . . . 7.37(16)
Cs1 O2 Ti1 . . '2 665' 117.4(3)
Cs1 O2 Cs2 . . '3 655' 101.5(2)
Cs1 O2 Cs4 . . '3 655' 102.2(3)
As1 O2 Cs3 . . . 111.4(3)
As1 O2 Ti1 . . '2 665' 132.1(4)
As1 O2 Cs2 . . '3 655' 101.2(3)
As1 O2 Cs4 . . '3 655' 103.8(4)
Cs3 O2 Ti1 . . '2 665' 111.8(3)
Cs3 O2 Cs2 . . '3 655' 97.4(3)
Cs3 O2 Cs4 . . '3 655' 97.8(4)
Ti1 O2 Cs2 '2 665' . '3 655' 92.76(19)
Ti1 O2 Cs4 '2 665' . '3 655' 89.9(3)
Cs2 O2 Cs4 '3 655' . '3 655' 2.9(3)
Cs1 O3 Ti2 . '1 545' '1 545' 102.8(2)
Cs1 O3 Cs3 . '1 545' . 6.99(17)
Cs1 O3 As1 . '1 545' '1 545' 127.5(3)
Cs1 O3 Cs2 . '1 545' '3 645' 76.18(14)
Cs1 O3 Cs4 . '1 545' '3 645' 75.5(3)
Ti2 O3 Cs3 '1 545' '1 545' . 104.2(3)
Ti2 O3 As1 '1 545' '1 545' '1 545' 129.3(3)
Ti2 O3 Cs2 '1 545' '1 545' '3 645' 96.89(19)
Ti2 O3 Cs4 '1 545' '1 545' '3 645' 97.4(3)
Cs3 O3 As1 . '1 545' '1 545' 126.5(4)
Cs3 O3 Cs2 . '1 545' '3 645' 69.3(2)
Cs3 O3 Cs4 . '1 545' '3 645' 68.5(3)
As1 O3 Cs2 '1 545' '1 545' '3 645' 100.4(2)
As1 O3 Cs4 '1 545' '1 545' '3 645' 100.5(3)
Cs2 O3 Cs4 '3 645' '1 545' '3 645' .8(2)
Cs2 O4 Cs4 . '4 565' . 4.0(4)
Cs2 O4 Ti2 . '4 565' . 98.6(2)
Cs2 O4 As1 . '4 565' '4 565' 126.5(3)
Cs4 O4 Ti2 . '4 565' . 98.8(4)
Cs4 O4 As1 . '4 565' '4 565' 127.1(4)
Ti2 O4 As1 . '4 565' '4 565' 133.2(3)
Cs1 O11 Cs2 . . . 90.92(17)
Cs1 O11 Ti1 . . . 96.0(2)
Cs1 O11 Cs4 . . . 88.4(4)
Cs1 O11 Ti2 . . . 97.6(2)
Cs2 O11 Ti1 . . . 102.7(2)
Cs2 O11 Cs4 . . . 5.0(4)
Cs2 O11 Ti2 . . . 109.4(3)
Ti1 O11 Cs4 . . . 107.2(4)
Ti1 O11 Ti2 . . . 144.8(3)
Cs4 O11 Ti2 . . . 105.5(4)
Cs1 O12 Ti2 . '1 545' '1 545' 98.5(2)
Cs1 O12 Cs3 . '1 545' . 7.05(15)
Cs1 O12 Cs2 . '1 545' '3 645' 75.37(15)
Cs1 O12 Ti1 . '1 545' '3 645' 120.1(2)
Cs1 O12 Cs4 . '1 545' '3 645' 76.1(3)
Ti2 O12 Cs3 '1 545' '1 545' . 103.0(3)
Ti2 O12 Cs2 '1 545' '1 545' '3 645' 96.3(2)
Ti2 O12 Ti1 '1 545' '1 545' '3 645' 141.3(3)
Ti2 O12 Cs4 '1 545' '1 545' '3 645' 99.4(3)
Cs3 O12 Cs2 . '1 545' '3 645' 69.7(2)
Cs3 O12 Ti1 . '1 545' '3 645' 115.8(3)
Cs3 O12 Cs4 . '1 545' '3 645' 70.2(4)
Cs2 O12 Ti1 '3 645' '1 545' '3 645' 96.7(2)
Cs2 O12 Cs4 '3 645' '1 545' '3 645' 3.3(3)
Ti1 O12 Cs4 '3 645' '1 545' '3 645' 93.5(3)
Cs1 O5 Ti1 . '3 644' . 101.96(18)
Cs1 O5 As2 . '3 644' '3 644' 104.7(2)
Cs1 O5 Cs3 . '3 644' . 1.0(2)
Cs1 O5 Cs2 . '3 644' '4 455' 81.26(17)
Cs1 O5 Cs4 . '3 644' '4 455' 76.5(4)
Ti1 O5 As2 . '3 644' '3 644' 132.5(3)
Ti1 O5 Cs3 . '3 644' . 102.7(3)
Ti1 O5 Cs2 . '3 644' '4 455' 98.1(2)
Ti1 O5 Cs4 . '3 644' '4 455' 99.9(3)
As2 O5 Cs3 '3 644' '3 644' . 104.5(3)
As2 O5 Cs2 '3 644' '3 644' '4 455' 124.2(2)
As2 O5 Cs4 '3 644' '3 644' '4 455' 124.1(4)
Cs3 O5 Cs2 . '3 644' '4 455' 80.6(3)
Cs3 O5 Cs4 . '3 644' '4 455' 75.8(4)
Cs2 O5 Cs4 '4 455' '3 644' '4 455' 4.8(3)
Cs1 O6 Cs3 . '4 455' . 5.80(16)
Cs1 O6 As2 . '4 455' '4 455' 127.8(2)
Cs1 O6 Ti1 . '4 455' '2 665' 97.14(19)
Cs3 O6 As2 . '4 455' '4 455' 127.1(3)
Cs3 O6 Ti1 . '4 455' '2 665' 97.2(3)
As2 O6 Ti1 '4 455' '4 455' '2 665' 134.9(3)
Cs1 O7 Cs2 . '3 644' . 90.85(16)
Cs1 O7 Ti2 . '3 644' '1 545' 87.38(17)
Cs1 O7 As2 . '3 644' '3 644' 95.5(2)
Cs1 O7 Cs4 . '3 644' . 87.4(3)
Cs2 O7 Ti2 . '3 644' '1 545' 135.4(3)
Cs2 O7 As2 . '3 644' '3 644' 96.0(2)
Cs2 O7 Cs4 . '3 644' . 4.9(3)
Ti2 O7 As2 '1 545' '3 644' '3 644' 128.5(3)
Ti2 O7 Cs4 '1 545' '3 644' . 131.7(4)
As2 O7 Cs4 '3 644' '3 644' . 99.7(4)
Cs1 O8 Cs3 . . . 7.12(15)
Cs1 O8 Ti2 . . . 113.9(2)
Cs1 O8 Cs2 . . '3 655' 100.6(2)
Cs1 O8 As2 . . . 108.9(2)
Cs1 O8 Cs4 . . '3 655' 101.0(3)
Cs3 O8 Ti2 . . . 120.3(3)
Cs3 O8 Cs2 . . '3 655' 95.7(3)
Cs3 O8 As2 . . . 103.6(3)
Cs3 O8 Cs4 . . '3 655' 96.0(4)
Ti2 O8 Cs2 . . '3 655' 100.7(2)
Ti2 O8 As2 . . . 133.8(3)
Ti2 O8 Cs4 . . '3 655' 102.9(3)
Cs2 O8 As2 '3 655' . . 87.6(2)
Cs2 O8 Cs4 '3 655' . '3 655' 2.8(3)
As2 O8 Cs4 . . '3 655' 84.9(3)
Cs1 Cs3 O2 . . . 90(2)
Cs1 Cs3 O3 . . '1 545' 74(2)
Cs1 Cs3 O12 . . '1 545' 90(2)
Cs1 Cs3 O5 . . '3 644' 9(2)
Cs1 Cs3 O6 . . '4 455' 114(2)
Cs1 Cs3 O8 . . . 84(2)
O2 Cs3 O3 . . '1 545' 136.2(5)
O2 Cs3 O12 . . '1 545' 165.2(6)
O2 Cs3 O5 . . '3 644' 91.5(3)
O2 Cs3 O6 . . '4 455' 56.1(3)
O2 Cs3 O8 . . . 74.5(3)
O3 Cs3 O12 '1 545' . '1 545' 57.6(3)
O3 Cs3 O5 '1 545' . '3 644' 67.3(2)
O3 Cs3 O6 '1 545' . '4 455' 93.1(4)
O3 Cs3 O8 '1 545' . . 140.6(5)
O12 Cs3 O5 '1 545' . '3 644' 90.9(3)
O12 Cs3 O6 '1 545' . '4 455' 136.3(4)
O12 Cs3 O8 '1 545' . . 90.8(4)
O5 Cs3 O6 '3 644' . '4 455' 108.0(4)
O5 Cs3 O8 '3 644' . . 92.6(3)
O6 Cs3 O8 '4 455' . . 125.9(4)
Cs2 Cs4 O4 . . '4 565' 126(4)
Cs2 Cs4 O11 . . . 98(4)
Cs2 Cs4 O7 . . '3 644' 84(4)
Cs2 Cs4 O2 . . '3 644' 41(3)
Cs2 Cs4 O8 . . '3 644' 38(3)
Cs2 Cs4 O3 . . '3 644' 11(3)
Cs2 Cs4 O12 . . '3 644' 48(3)
Cs2 Cs4 O1 . . 4 88(4)
Cs2 Cs4 O5 . . '2 764' 79(4)
O4 Cs4 O11 '4 565' . . 57.4(3)
O4 Cs4 O7 '4 565' . '3 644' 135.2(6)
O4 Cs4 O2 '4 565' . '3 644' 139.5(6)
O4 Cs4 O8 '4 565' . '3 644' 140.6(6)
O4 Cs4 O3 '4 565' . '3 644' 115.7(5)
O4 Cs4 O12 '4 565' . '3 644' 95.0(4)
O4 Cs4 O1 '4 565' . 4 132.3(6)
O4 Cs4 O5 '4 565' . '2 764' 94.8(5)
O11 Cs4 O7 . . '3 644' 88.8(5)
O11 Cs4 O2 . . '3 644' 138.9(6)
O11 Cs4 O8 . . '3 644' 86.5(4)
O11 Cs4 O3 . . '3 644' 96.1(5)
O11 Cs4 O12 . . '3 644' 50.5(3)
O11 Cs4 O1 . . 4 160.7(7)
O11 Cs4 O5 . . '2 764' 143.8(6)
O7 Cs4 O2 '3 644' . '3 644' 85.2(4)
O7 Cs4 O8 '3 644' . '3 644' 47.7(3)
O7 Cs4 O3 '3 644' . '3 644' 94.4(4)
O7 Cs4 O12 '3 644' . '3 644' 81.2(4)
O7 Cs4 O1 '3 644' . 4 73.5(4)
O7 Cs4 O5 '3 644' . '2 764' 126.2(5)
O2 Cs4 O8 '3 644' . '3 644' 59.9(3)
O2 Cs4 O3 '3 644' . '3 644' 44.2(2)
O2 Cs4 O12 '3 644' . '3 644' 88.4(4)
O2 Cs4 O1 '3 644' . 4 48.8(3)
O2 Cs4 O5 '3 644' . '2 764' 49.9(3)
O8 Cs4 O3 '3 644' . '3 644' 47.5(3)
O8 Cs4 O12 '3 644' . '3 644' 46.2(3)
O8 Cs4 O1 '3 644' . 4 87.0(4)
O8 Cs4 O5 '3 644' . '2 764' 109.1(5)
O3 Cs4 O12 '3 644' . '3 644' 47.6(3)
O3 Cs4 O1 '3 644' . 4 92.9(5)
O3 Cs4 O5 '3 644' . '2 764' 74.2(4)
O12 Cs4 O1 '3 644' . 4 131.0(6)
O12 Cs4 O5 '3 644' . '2 764' 118.9(5)
O1 Cs4 O5 4 . '2 764' 55.4(3)

loop_
_geom_bond_atom_site_label_1
_geom_bond_atom_site_label_2
_geom_bond_site_symmetry_1
_geom_bond_site_symmetry_2
_geom_bond_distance
_geom_bond_publ_flag
Cs1 O1 . . 3.408(6) yes
Cs1 O2 . . 2.851(7) yes
Cs1 O3 . '1 545' 2.893(6) yes
Cs1 O11 . . 3.528(6) yes
Cs1 O12 . '1 545' 2.983(7) yes
Cs1 O5 . '3 644' 3.233(5) yes
Cs1 O6 . '4 455' 3.303(7) yes
Cs1 O7 . '3 644' 3.473(6) yes
Cs1 O8 . . 2.934(7) yes
Cs1 Cs3 . . .366(8) yes
Cs2 O4 . '4 565' 3.043(6) yes
Cs2 O11 . . 2.974(7) yes
Cs2 O7 . '3 644' 3.041(6) yes
Cs2 O2 . '3 644' 3.323(7) yes
Cs2 O8 . '3 644' 3.287(7) yes
Cs2 O3 . '3 644' 3.339(7) yes
Cs2 O12 . '3 644' 3.318(7) yes
Cs2 O1 . 4 2.838(7) yes
Cs2 O5 . '2 764' 3.036(7) yes
Cs2 Cs4 . . .260(18) yes
Cs3 O2 . . 2.826(15) yes
Cs3 O3 . '1 545' 2.972(13) yes
Cs3 O12 . '1 545' 2.961(15) yes
Cs3 O5 . '3 644' 3.594(9) yes
Cs3 O6 . '4 455' 3.136(15) yes
Cs3 O8 . . 2.952(15) yes
Cs4 O4 . '4 565' 2.885(16) yes
Cs4 O11 . . 2.926(17) yes
Cs4 O7 . '3 644' 3.057(17) yes
Cs4 O2 . '3 644' 3.515(17) yes
Cs4 O8 . '3 644' 3.49(2) yes
Cs4 O3 . '3 644' 3.594(17) yes
Cs4 O12 . '3 644' 3.486(17) yes
Cs4 O1 . 4 2.837(17) yes
Cs4 O5 . '2 764' 3.076(17) yes
Ti1 O1 . . 2.109(6) ?
Ti1 O11 . . 1.967(6) ?
Ti1 O5 . '3 644' 2.116(5) ?
Ti1 O2 . '2 664' 1.960(6) ?
Ti1 O6 . '3 654' 2.112(5) ?
Ti1 O12 . '3 644' 1.716(5) ?
Ti2 O4 . '4 565' 2.052(6) ?
Ti2 O11 . . 1.747(5) ?
Ti2 O8 . . 1.962(18) ?
Ti2 O3 . . 2.059(5) ?
Ti2 O12 . . 2.120(5) ?
Ti2 O7 . '3 654' 1.952(5) ?
As1 O1 . . 1.663(5) ?
As1 O2 . . 1.681(5) ?
As1 O3 . . 1.689(5) ?
As1 O4 . . 1.690(5) ?
As2 O5 '3 644' '3 644' 1.688(5) ?
As2 O7 '3 644' '3 644' 1.696(5) ?
As2 O6 '3 644' '3 644' 1.686(5) ?
As2 O8 '3 644' '3 644' 1.691(5) ?
